data_1569559
loop_
_publ_author_name
'Jati, Ayan'
'Dam, Suranjana'
'Kumar, Shekhar'
'Kumar, Kundan'
'Maji, Biplab'

_publ_section_title
;
 A &#x3c0;-conjugated covalent organic framework enables interlocked
 nickel/photoredox catalysis for light-harvesting cross-coupling
 reactions.
;
_journal_issue 32
_journal_name_full 'Chemical science'
_journal_page_first 8624
_journal_page_last 8634
_journal_paper_doi 10.1039/d3sc02440g
_journal_volume 14
_journal_year 2023
_chemical_formula_moiety 'C24 H26 O3'
_chemical_formula_sum 'C24 H26 O3'
_chemical_formula_weight 362.45
_space_group_crystal_system orthorhombic
_space_group_IT_number 29
_space_group_name_Hall 'P 2c -2ac'
_space_group_name_H-M_alt 'P c a 21'
_atom_sites_solution_hydrogens geom
_atom_sites_solution_primary dual
_audit_creation_date 2022-10-29
_audit_creation_method
;
Olex2 1.3-ac4
(compiled 2019.04.23 svn.r3594 for Rigaku Oxford Diffraction, GUI svn.r5739)
;
_audit_update_record
;
2022-11-01 deposited with the CCDC.	2023-07-19 downloaded from the CCDC.
;
_cell_angle_alpha 90
_cell_angle_beta 90
_cell_angle_gamma 90
_cell_formula_units_Z 4
_cell_length_a 11.1315(4)
_cell_length_b 16.4750(6)
_cell_length_c 10.7131(4)
_cell_measurement_reflns_used 7817
_cell_measurement_temperature 100.00(10)
_cell_measurement_theta_max 68.0260
_cell_measurement_theta_min 2.6550
_cell_volume 1964.69(12)
_computing_cell_refinement 'CrysAlisPro 1.171.42.49 (Rigaku OD, 2022)'
_computing_data_collection 'CrysAlisPro 1.171.42.49 (Rigaku OD, 2022)'
_computing_data_reduction 'CrysAlisPro 1.171.42.49 (Rigaku OD, 2022)'
_computing_molecular_graphics 'Olex2 (Dolomanov et al., 2009)'
_computing_publication_material 'Olex2 (Dolomanov et al., 2009)'
_computing_structure_refinement 'ShelXL (Sheldrick, 2015)'
_computing_structure_solution 'ShelXT (Sheldrick, 2015)'
_diffrn_ambient_environment N~2~
_diffrn_ambient_temperature 100.00(10)
_diffrn_detector 'Hybrid Pixel Array Detector'
_diffrn_detector_area_resol_mean 10.0000
_diffrn_detector_type HyPix3000
_diffrn_measured_fraction_theta_full 0.977
_diffrn_measured_fraction_theta_max 0.965
_diffrn_measurement_details
;
List of Runs (angles in degrees, time in seconds):

  # Type    Start    End  Width  t~exp~   \w     \q     \k     \f   Frames
#--------------------------------------------------------------------------
  1  \w    -84.00  -6.00   0.50    2.00    --  -41.33 116.00 139.00  156
  2  \w    -63.00  26.00   0.50    2.00    --  -41.33  58.00  65.00  178
  3  \w   -109.00 -18.00   0.50    2.00    --  -41.33 -64.00 125.00  182
  4  \w     27.00  86.00   0.50    2.00    --   41.33-116.00  50.00  118
  5  \w     20.00 109.00   0.50    2.00    --   41.33  58.00  65.00  178
  6  \w    -26.00  65.00   0.50    2.00    --   41.33 -64.00 125.00  182
  7  \w     56.00 117.00   0.50    2.00    --   41.33-169.00 -94.00  122
  8  \w    -76.00 -15.00   0.50    9.49    --  -82.50  64.00 -98.00  122
  9  \w    -67.00 -15.00   0.50    9.49    --  -82.50  58.00  65.00  104
 10  \w   -150.00 -59.00   0.50    9.49    --  -82.50 -64.00 125.00  182
 11  \w   -150.00 -61.00   0.50    9.49    --  -82.50 -58.00 -75.00  178
 12  \w     75.00 164.00   0.50    9.49    --   96.67  58.00  65.00  178
 13  \w     74.00 164.00   0.50    9.49    --   96.67  64.00 -98.00  180
 14  \w    100.00 164.00   0.50    9.49    --   96.67 116.00 139.00  128
 15  \w     29.00  76.00   0.50    9.49    --   96.67 -64.00 125.00   94
 16  \w     30.00  67.00   0.50    9.49    --   96.67 -58.00 -75.00   74
 17  \w     56.00 143.00   0.50    9.49    --   96.67-169.00 -94.00  174
 18  \w    -79.00   4.00   0.50    2.00    --  -41.33 104.00 -90.00  166
 19  \w    -64.00  26.00   0.50    2.00    --  -41.33  64.00 -98.00  180
 20  \w   -112.00 -45.00   0.50    2.00    --  -41.33-169.00 -94.00  134
 21  \w    -47.00 -15.00   0.50    9.49    --  -82.50  42.00 150.00   64
 22  \w     30.00  57.00   0.50    9.49    --   96.67 -50.00-120.00   54
 23  \w     44.00 127.00   0.50    9.49    --   96.67-145.00 -30.00  166
 24  \w     29.00  68.00   0.50    9.49    --   96.67 -59.00  60.00   78
 25  \w     99.00 164.00   0.50    9.49    --   96.67 117.00 120.00  130
 26  \w     30.00  57.00   0.50    9.49    --   96.67 -50.00-180.00   54
 27  \w     30.00  57.00   0.50    9.49    --   96.67 -50.00  60.00   54
 28  \w     30.00  57.00   0.50    9.49    --   96.67 -50.00-150.00   54
 29  \w     30.00  57.00   0.50    9.49    --   96.67 -50.00 150.00   54
 30  \w     29.00  83.00   0.50    9.49    --   96.67 -68.00  30.00  108
 31  \w   -108.00 -36.00   0.50    2.00    --  -41.33 -54.00-150.00  144
;
_diffrn_measurement_device 'four-circle diffractometer'
_diffrn_measurement_device_type 'XtaLAB Synergy, Dualflex, HyPix3000'
_diffrn_measurement_method '\w scans'
_diffrn_orient_matrix_type 'CrysAlisPro convention (1999,Acta A55,543-557)'
_diffrn_orient_matrix_UB_11 -0.0653611000
_diffrn_orient_matrix_UB_12 0.0983287000
_diffrn_orient_matrix_UB_13 -0.0111425000
_diffrn_orient_matrix_UB_21 0.0047496000
_diffrn_orient_matrix_UB_22 0.0222036000
_diffrn_orient_matrix_UB_23 0.1417389000
_diffrn_orient_matrix_UB_31 0.0665821000
_diffrn_orient_matrix_UB_32 0.0949849000
_diffrn_orient_matrix_UB_33 -0.0216351000
_diffrn_radiation_monochromator mirror
_diffrn_radiation_probe x-ray
_diffrn_radiation_type 'Cu K\a'
_diffrn_radiation_wavelength 1.54184
_diffrn_reflns_av_R_equivalents 0.0695
_diffrn_reflns_av_unetI/netI 0.0444
_diffrn_reflns_Laue_measured_fraction_full 0.977
_diffrn_reflns_Laue_measured_fraction_max 0.965
_diffrn_reflns_limit_h_max 13
_diffrn_reflns_limit_h_min -13
_diffrn_reflns_limit_k_max 19
_diffrn_reflns_limit_k_min -18
_diffrn_reflns_limit_l_max 12
_diffrn_reflns_limit_l_min -12
_diffrn_reflns_number 10964
_diffrn_reflns_point_group_measured_fraction_full 0.880
_diffrn_reflns_point_group_measured_fraction_max 0.867
_diffrn_reflns_theta_full 67.684
_diffrn_reflns_theta_max 68.654
_diffrn_reflns_theta_min 2.682
_diffrn_source 'micro-focus sealed X-ray tube'
_diffrn_source_type 'PhotonJet (Cu) X-ray Source'
_exptl_absorpt_coefficient_mu 0.628
_exptl_absorpt_correction_T_max 1.00000
_exptl_absorpt_correction_T_min 0.44772
_exptl_absorpt_correction_type multi-scan
_exptl_absorpt_process_details
;
CrysAlisPro 1.171.42.49 (Rigaku Oxford Diffraction, 2022)
Empirical absorption correction using spherical harmonics,
implemented in SCALE3 ABSPACK scaling algorithm.
;
_exptl_crystal_colour 'clear whiteish colourless'
_exptl_crystal_colour_lustre clear
_exptl_crystal_colour_modifier whiteish
_exptl_crystal_colour_primary colourless
_exptl_crystal_density_diffrn 1.225
_exptl_crystal_description plate
_exptl_crystal_F_000 776
_exptl_crystal_size_max 0.05
_exptl_crystal_size_mid 0.05
_exptl_crystal_size_min 0.01
_refine_diff_density_max 0.201
_refine_diff_density_min -0.270
_refine_diff_density_rms 0.056
_refine_ls_abs_structure_details
;
 Flack x determined using 1089 quotients [(I+)-(I-)]/[(I+)+(I-)]
 (Parsons, Flack and Wagner, Acta Cryst. B69 (2013) 249-259).
;
_refine_ls_abs_structure_Flack 0.07(19)
_refine_ls_extinction_method none
_refine_ls_goodness_of_fit_ref 1.108
_refine_ls_hydrogen_treatment constr
_refine_ls_matrix_type full
_refine_ls_number_parameters 249
_refine_ls_number_reflns 3144
_refine_ls_number_restraints 1
_refine_ls_restrained_S_all 1.108
_refine_ls_R_factor_all 0.0556
_refine_ls_R_factor_gt 0.0482
_refine_ls_shift/su_max 0.000
_refine_ls_shift/su_mean 0.000
_refine_ls_structure_factor_coef Fsqd
_refine_ls_weighting_details 'w=1/[\s^2^(Fo^2^)+(0.0699P)^2^+1.1360P] where P=(Fo^2^+2Fc^2^)/3'
_refine_ls_weighting_scheme calc
_refine_ls_wR_factor_gt 0.1261
_refine_ls_wR_factor_ref 0.1418
_reflns_Friedel_coverage 0.695
_reflns_Friedel_fraction_full 0.771
_reflns_Friedel_fraction_max 0.756
_reflns_number_gt 2863
_reflns_number_total 3144
_reflns_threshold_expression 'I > 2\s(I)'
_cod_data_source_file d3sc02440g2.cif
_cod_data_source_block kku-066_auto_1
_cod_depositor_comments 'Adding full bibliography for 1569557--1569560.cif.'
_cod_database_code 1569559
_shelx_shelxl_version_number 2018/3
_chemical_oxdiff_formula 'C H O'
_chemical_oxdiff_usercomment 100K
_shelx_space_group_comment
;
The symmetry employed for this shelxl refinement is uniquely defined
by the following loop, which should always be used as a source of
symmetry information in preference to the above space-group names.
They are only intended as comments.
;
_shelx_estimated_absorpt_t_max 0.994
_shelx_estimated_absorpt_t_min 0.969
_reflns_odcompleteness_completeness 98.97
_reflns_odcompleteness_iscentric 1
_reflns_odcompleteness_theta 66.97
_olex2_refinement_description
;
1. Fixed Uiso
 At 1.2 times of:
  All C(H) groups
 At 1.5 times of:
  All C(H,H,H) groups
2.a Ternary CH refined with riding coordinates:
 C12(H12)
2.b Aromatic/amide H refined with riding coordinates:
 C4(H4), C6(H6), C16(H16), C9(H9), C20(H20), C11(H11), C8(H8), C19(H19),
 C3(H3), C17(H17)
2.c Idealised Me refined as rotating group:
 C1(H1A,H1B,H1C), C13(H13A,H13B,H13C), C24(H24A,H24B,H24C), C23(H23A,H23B,
 H23C), C22(H22A,H22B,H22C)
;
_olex2_submission_special_instructions 'No special instructions were received'
_oxdiff_exptl_absorpt_empirical_details
;
Empirical correction (ABSPACK) includes:
- Absorption correction using spherical harmonics
- Frame scaling
;
_oxdiff_exptl_absorpt_empirical_full_max 2.281
_oxdiff_exptl_absorpt_empirical_full_min 0.639

loop_
_space_group_symop_operation_xyz
'x, y, z'
'-x, -y, z+1/2'
'x+1/2, -y, z'
'-x+1/2, y, z+1/2'

loop_
_atom_site_label
_atom_site_type_symbol
_atom_site_fract_x
_atom_site_fract_y
_atom_site_fract_z
_atom_site_U_iso_or_equiv
_atom_site_adp_type
_atom_site_occupancy
_atom_site_site_symmetry_order
_atom_site_calc_flag
_atom_site_refinement_flags_posn
_atom_site_refinement_flags_adp
_atom_site_refinement_flags_occupancy
_atom_site_disorder_assembly
_atom_site_disorder_group
O1 O 0.3598(3) 0.13080(17) 0.7287(2) 0.0293(7) Uani 1 1 d . . . . .
O2 O 0.3068(3) 0.59009(16) 0.3565(3) 0.0308(6) Uani 1 1 d . . . . .
O3 O 0.1138(3) 0.61592(18) 0.3100(3) 0.0341(7) Uani 1 1 d . . . . .
C2 C 0.3407(3) 0.1928(2) 0.6457(3) 0.0233(8) Uani 1 1 d . . . . .
C7 C 0.2128(3) 0.4230(2) 0.3617(4) 0.0244(8) Uani 1 1 d . . . . .
C5 C 0.3256(3) 0.3160(2) 0.4642(3) 0.0231(8) Uani 1 1 d . . . . .
C14 C 0.1977(3) 0.5701(2) 0.3105(3) 0.0234(8) Uani 1 1 d . . . . .
C15 C 0.3179(3) 0.6664(2) 0.4146(4) 0.0251(8) Uani 1 1 d . . . . .
C4 C 0.4303(4) 0.2667(2) 0.4749(4) 0.0260(8) Uani 1 1 d . . . . .
H4 H 0.496098 0.275730 0.420145 0.031 Uiso 1 1 calc R . . . .
C10 C 0.2282(3) 0.3019(2) 0.5478(3) 0.0234(8) Uani 1 1 d . . . . .
C6 C 0.3150(3) 0.3772(2) 0.3727(4) 0.0236(8) Uani 1 1 d . . . . .
H6 H 0.380273 0.386916 0.317494 0.028 Uiso 1 1 calc R . . . .
C16 C 0.3952(3) 0.7218(2) 0.3614(4) 0.0268(8) Uani 1 1 d . . . . .
H16 H 0.436835 0.709079 0.286526 0.032 Uiso 1 1 calc R . . . .
C9 C 0.1254(3) 0.3512(2) 0.5375(3) 0.0236(8) Uani 1 1 d . . . . .
H9 H 0.060390 0.343542 0.593770 0.028 Uiso 1 1 calc R . . . .
C20 C 0.2591(4) 0.6835(2) 0.5254(4) 0.0288(9) Uani 1 1 d . . . . .
H20 H 0.207223 0.644436 0.562293 0.035 Uiso 1 1 calc R . . . .
C11 C 0.2386(4) 0.2394(2) 0.6385(3) 0.0254(8) Uani 1 1 d . . . . .
H11 H 0.174193 0.229652 0.694719 0.030 Uiso 1 1 calc R . . . .
C8 C 0.1178(4) 0.4101(2) 0.4473(3) 0.0256(8) Uani 1 1 d . . . . .
H8 H 0.047622 0.442725 0.442241 0.031 Uiso 1 1 calc R . . . .
C12 C 0.1984(4) 0.4847(2) 0.2570(3) 0.0268(8) Uani 1 1 d . . . . .
H12 H 0.269946 0.479854 0.201049 0.032 Uiso 1 1 calc R . . . .
C1 C 0.2705(4) 0.1185(2) 0.8223(4) 0.0320(9) Uani 1 1 d . . . . .
H1A H 0.194086 0.104185 0.782534 0.048 Uiso 1 1 calc GR . . . .
H1B H 0.260444 0.168433 0.870843 0.048 Uiso 1 1 calc GR . . . .
H1C H 0.295643 0.074362 0.877802 0.048 Uiso 1 1 calc GR . . . .
C19 C 0.2767(4) 0.7575(2) 0.5812(4) 0.0312(9) Uani 1 1 d . . . . .
H19 H 0.235996 0.769164 0.657045 0.037 Uiso 1 1 calc R . . . .
C3 C 0.4374(4) 0.2070(2) 0.5622(4) 0.0277(8) Uani 1 1 d . . . . .
H3 H 0.507708 0.174488 0.567357 0.033 Uiso 1 1 calc R . . . .
C18 C 0.3522(3) 0.8161(2) 0.5303(4) 0.0269(9) Uani 1 1 d . . . . .
C17 C 0.4114(4) 0.7970(2) 0.4192(4) 0.0282(8) Uani 1 1 d . . . . .
H17 H 0.463594 0.835851 0.382238 0.034 Uiso 1 1 calc R . . . .
C21 C 0.3637(4) 0.8986(3) 0.5956(5) 0.0356(10) Uani 1 1 d . . . . .
C13 C 0.0864(4) 0.4700(3) 0.1776(4) 0.0319(9) Uani 1 1 d . . . . .
H13A H 0.086719 0.414011 0.146880 0.048 Uiso 1 1 calc GR . . . .
H13B H 0.086257 0.507564 0.106678 0.048 Uiso 1 1 calc GR . . . .
H13C H 0.014478 0.479105 0.228484 0.048 Uiso 1 1 calc GR . . . .
C24 C 0.2420(4) 0.9411(3) 0.5953(5) 0.0391(10) Uani 1 1 d . . . . .
H24A H 0.210104 0.942361 0.510080 0.059 Uiso 1 1 calc GR . . . .
H24B H 0.251543 0.996787 0.626077 0.059 Uiso 1 1 calc GR . . . .
H24C H 0.186250 0.911607 0.649592 0.059 Uiso 1 1 calc GR . . . .
C23 C 0.4042(5) 0.8859(4) 0.7321(5) 0.0520(14) Uani 1 1 d . . . . .
H23A H 0.343151 0.854456 0.776964 0.078 Uiso 1 1 calc GR . . . .
H23B H 0.414553 0.938720 0.772675 0.078 Uiso 1 1 calc GR . . . .
H23C H 0.480611 0.856331 0.733301 0.078 Uiso 1 1 calc GR . . . .
C22 C 0.4551(6) 0.9536(3) 0.5310(7) 0.0671(18) Uani 1 1 d . . . . .
H22A H 0.533772 0.926924 0.530197 0.101 Uiso 1 1 calc GR . . . .
H22B H 0.460943 1.005118 0.576327 0.101 Uiso 1 1 calc GR . . . .
H22C H 0.429184 0.964027 0.445054 0.101 Uiso 1 1 calc GR . . . .

loop_
_atom_site_aniso_label
_atom_site_aniso_U_11
_atom_site_aniso_U_22
_atom_site_aniso_U_33
_atom_site_aniso_U_23
_atom_site_aniso_U_13
_atom_site_aniso_U_12
O1 0.0328(14) 0.0313(15) 0.0239(14) 0.0013(12) -0.0002(12) 0.0045(12)
O2 0.0291(14) 0.0268(14) 0.0366(15) -0.0052(12) -0.0022(13) 0.0035(12)
O3 0.0286(15) 0.0340(16) 0.0396(16) -0.0085(13) -0.0015(13) 0.0034(13)
C2 0.0257(18) 0.0235(18) 0.0208(18) -0.0021(15) -0.0045(15) -0.0007(16)
C7 0.0249(18) 0.0263(18) 0.0219(17) -0.0041(17) 0.0003(15) 0.0003(15)
C5 0.0231(18) 0.0230(18) 0.0231(18) -0.0053(15) -0.0016(15) 0.0006(16)
C14 0.0218(18) 0.0252(18) 0.0230(17) 0.0025(16) 0.0011(16) 0.0008(16)
C15 0.0276(18) 0.0182(17) 0.0296(18) 0.0002(16) -0.0035(17) 0.0034(15)
C4 0.0230(19) 0.0286(19) 0.0263(19) -0.0020(16) 0.0020(15) -0.0004(16)
C10 0.0267(19) 0.0222(17) 0.0212(18) -0.0067(15) -0.0016(16) 0.0000(16)
C6 0.0221(17) 0.0248(18) 0.0239(18) -0.0042(15) -0.0010(16) -0.0048(15)
C16 0.0271(18) 0.0288(19) 0.0245(18) -0.0006(16) -0.0009(17) 0.0055(16)
C9 0.0190(16) 0.0283(18) 0.0234(17) -0.0039(17) 0.0006(15) -0.0009(17)
C20 0.030(2) 0.0274(19) 0.029(2) 0.0024(17) 0.0025(17) -0.0035(18)
C11 0.0243(18) 0.0315(19) 0.0204(17) -0.0040(16) -0.0014(15) -0.0022(17)
C8 0.028(2) 0.0252(19) 0.0237(18) -0.0039(16) -0.0024(16) 0.0030(16)
C12 0.0293(19) 0.028(2) 0.0235(18) -0.0008(16) 0.0007(16) 0.0020(17)
C1 0.038(2) 0.032(2) 0.0263(19) 0.0030(17) 0.0031(18) 0.0019(19)
C19 0.034(2) 0.035(2) 0.0247(18) -0.0007(18) 0.0042(18) 0.0016(19)
C3 0.0238(18) 0.0311(19) 0.028(2) -0.0044(16) -0.0028(16) 0.0003(17)
C18 0.0238(19) 0.0261(19) 0.031(2) -0.0025(17) -0.0004(16) 0.0020(16)
C17 0.0257(18) 0.0283(19) 0.0307(19) 0.0031(17) 0.0042(17) 0.0017(17)
C21 0.028(2) 0.033(2) 0.046(3) -0.012(2) 0.001(2) 0.0008(18)
C13 0.036(2) 0.033(2) 0.0260(18) -0.0031(17) -0.0055(18) 0.0072(19)
C24 0.040(2) 0.0292(19) 0.048(3) -0.012(2) -0.006(2) 0.003(2)
C23 0.046(3) 0.058(3) 0.052(3) -0.025(3) -0.018(2) 0.015(2)
C22 0.066(4) 0.043(3) 0.093(4) -0.029(3) 0.036(3) -0.025(3)

loop_
_atom_type_symbol
_atom_type_description
_atom_type_scat_dispersion_real
_atom_type_scat_dispersion_imag
_atom_type_scat_source
C C 0.0181 0.0091 'International Tables Vol C Tables 4.2.6.8 and 6.1.1.4'
H H 0.0000 0.0000 'International Tables Vol C Tables 4.2.6.8 and 6.1.1.4'
O O 0.0492 0.0322 'International Tables Vol C Tables 4.2.6.8 and 6.1.1.4'

loop_
_geom_angle_atom_site_label_1
_geom_angle_atom_site_label_2
_geom_angle_atom_site_label_3
_geom_angle
_geom_angle_site_symmetry_1
_geom_angle_site_symmetry_3
_geom_angle_publ_flag
C2 O1 C1 117.0(3) . . ?
C14 O2 C15 117.2(3) . . ?
O1 C2 C11 125.5(3) . . ?
O1 C2 C3 114.5(3) . . ?
C11 C2 C3 120.0(3) . . ?
C6 C7 C8 118.8(4) . . ?
C6 C7 C12 121.2(3) . . ?
C8 C7 C12 119.9(3) . . ?
C10 C5 C4 118.6(3) . . ?
C6 C5 C4 122.1(4) . . ?
C6 C5 C10 119.3(3) . . ?
O2 C14 C12 111.1(3) . . ?
O3 C14 O2 123.2(4) . . ?
O3 C14 C12 125.7(3) . . ?
C16 C15 O2 117.6(4) . . ?
C16 C15 C20 121.1(4) . . ?
C20 C15 O2 121.2(3) . . ?
C3 C4 C5 121.0(4) . . ?
C9 C10 C5 118.4(3) . . ?
C9 C10 C11 122.5(3) . . ?
C11 C10 C5 119.1(3) . . ?
C7 C6 C5 121.5(4) . . ?
C15 C16 C17 119.0(4) . . ?
C8 C9 C10 120.9(3) . . ?
C19 C20 C15 119.1(4) . . ?
C2 C11 C10 120.7(4) . . ?
C9 C8 C7 121.1(4) . . ?
C7 C12 C13 113.0(3) . . ?
C14 C12 C7 109.9(3) . . ?
C14 C12 C13 110.6(3) . . ?
C20 C19 C18 122.2(4) . . ?
C4 C3 C2 120.6(4) . . ?
C19 C18 C17 117.6(4) . . ?
C19 C18 C21 119.1(4) . . ?
C17 C18 C21 123.3(4) . . ?
C16 C17 C18 121.1(4) . . ?
C18 C21 C23 109.6(4) . . ?
C24 C21 C18 109.4(3) . . ?
C24 C21 C23 108.9(4) . . ?
C24 C21 C22 108.5(4) . . ?
C22 C21 C18 112.0(4) . . ?
C22 C21 C23 108.3(5) . . ?

loop_
_geom_bond_atom_site_label_1
_geom_bond_atom_site_label_2
_geom_bond_distance
_geom_bond_site_symmetry_2
_geom_bond_publ_flag
O1 C2 1.371(5) . ?
O1 C1 1.426(5) . ?
O2 C14 1.351(4) . ?
O2 C15 1.409(5) . ?
O3 C14 1.201(5) . ?
C2 C11 1.373(5) . ?
C2 C3 1.419(5) . ?
C7 C6 1.370(5) . ?
C7 C8 1.417(5) . ?
C7 C12 1.523(5) . ?
C5 C4 1.425(5) . ?
C5 C10 1.425(5) . ?
C5 C6 1.412(5) . ?
C14 C12 1.519(5) . ?
C15 C16 1.378(6) . ?
C15 C20 1.384(6) . ?
C4 C3 1.360(6) . ?
C10 C9 1.408(5) . ?
C10 C11 1.421(5) . ?
C16 C17 1.396(6) . ?
C9 C8 1.372(6) . ?
C20 C19 1.373(6) . ?
C12 C13 1.528(5) . ?
C19 C18 1.391(6) . ?
C18 C17 1.397(6) . ?
C18 C21 1.534(6) . ?
C21 C24 1.524(6) . ?
C21 C23 1.545(7) . ?
C21 C22 1.528(7) . ?
